data_4504472
loop_
_publ_author_name
'Sansam, Benedict C. R.'
'Anderson, Kirsty M.'
'Steed, Jonathan W.'

_publ_section_title
;
 A Simple Strategy for Crystal Engineering Water Clusters
;
_journal_issue 12
_journal_name_full 'Crystal Growth &amp; Design'
_journal_page_first 2649
_journal_paper_doi 10.1021/cg700932s
_journal_volume 7
_journal_year 2007
_chemical_formula_moiety '2(C12 H11 N4), O4 Se, 6(H2 O)'
_chemical_formula_sum 'C24 H34 N8 O10 Se'
_chemical_formula_weight 673.55
_chemical_name_systematic
; 
 ? 
;
_space_group_IT_number 2
_symmetry_cell_setting triclinic
_symmetry_space_group_name_Hall '-P 1'
_symmetry_space_group_name_H-M 'P -1'
_atom_sites_solution_hydrogens geom
_atom_sites_solution_primary direct
_atom_sites_solution_secondary difmap
_audit_creation_method SHELXL-97
_cell_angle_alpha 78.650(4)
_cell_angle_beta 70.040(4)
_cell_angle_gamma 63.599(4)
_cell_formula_units_Z 2
_cell_length_a 11.1428(15)
_cell_length_b 11.8561(16)
_cell_length_c 12.5867(17)
_cell_measurement_temperature 120(2)
_cell_volume 1397.9(3)
_computing_cell_refinement SMART
_computing_data_collection SMART
_computing_data_reduction SAINT
_computing_molecular_graphics X-Seed
_computing_publication_material X-Seed
_computing_structure_refinement 'SHELXL-97 (Sheldrick, 1997)'
_computing_structure_solution 'SHELXS-97 (Sheldrick, 1990)'
_diffrn_ambient_temperature 120(2)
_diffrn_measured_fraction_theta_full 0.997
_diffrn_measured_fraction_theta_max 0.997
_diffrn_measurement_device_type 'SMART 6k'
_diffrn_radiation_monochromator graphite
_diffrn_radiation_source 'fine-focus sealed tube'
_diffrn_radiation_type MoK\a
_diffrn_radiation_wavelength 0.71073
_diffrn_reflns_av_R_equivalents 0.1787
_diffrn_reflns_av_sigmaI/netI 0.2213
_diffrn_reflns_limit_h_max 15
_diffrn_reflns_limit_h_min -15
_diffrn_reflns_limit_k_max 16
_diffrn_reflns_limit_k_min -16
_diffrn_reflns_limit_l_max 17
_diffrn_reflns_limit_l_min -17
_diffrn_reflns_number 21868
_diffrn_reflns_theta_full 29.12
_diffrn_reflns_theta_max 29.12
_diffrn_reflns_theta_min 1.72
_exptl_absorpt_coefficient_mu 1.415
_exptl_absorpt_correction_T_max 1.000000
_exptl_absorpt_correction_T_min 0.783896
_exptl_absorpt_correction_type multi-scan
_exptl_absorpt_process_details SADABS
_exptl_crystal_colour red
_exptl_crystal_density_diffrn 1.600
_exptl_crystal_density_method 'not measured'
_exptl_crystal_description plate
_exptl_crystal_F_000 696
_exptl_crystal_size_max 0.20
_exptl_crystal_size_mid 0.10
_exptl_crystal_size_min 0.10
_refine_diff_density_max 0.704
_refine_diff_density_min -0.717
_refine_diff_density_rms 0.124
_refine_ls_extinction_method none
_refine_ls_goodness_of_fit_ref 0.945
_refine_ls_hydrogen_treatment mixed
_refine_ls_matrix_type full
_refine_ls_number_parameters 444
_refine_ls_number_reflns 7494
_refine_ls_number_restraints 12
_refine_ls_restrained_S_all 0.944
_refine_ls_R_factor_all 0.1870
_refine_ls_R_factor_gt 0.0776
_refine_ls_shift/su_max 0.003
_refine_ls_shift/su_mean 0.000
_refine_ls_structure_factor_coef Fsqd
_refine_ls_weighting_details 'calc w=1/[\s^2^(Fo^2^)+(0.0436P)^2^+0.0000P] where P=(Fo^2^+2Fc^2^)/3'
_refine_ls_weighting_scheme calc
_refine_ls_wR_factor_gt 0.1151
_refine_ls_wR_factor_ref 0.1453
_reflns_number_gt 3569
_reflns_number_total 7494
_reflns_threshold_expression >2sigma(I)
_cod_data_source_file cg700932s-file003.cif
_cod_data_source_block c:\kirsty~1\crysta~1\me\06kma030\newsad
_cod_depositor_comments
;
The following automatic conversions were performed:

'_symmetry_cell_setting' value 'Triclinic' changed to 'triclinic'
according to /home/saulius/struct/CIF-dictionaries/cif_core.dic
dictionary named 'cif_core.dic' version 2.4.1 from 2010-06-29.

Automatic conversion script
Id: cif_fix_values 1715 2011-07-08 13:25:40Z adriana 
;
_cod_original_sg_symbol_H-M P-1
_cod_database_code 4504472

loop_
_symmetry_equiv_pos_as_xyz
'x, y, z'
'-x, -y, -z'

loop_
_atom_site_label
_atom_site_type_symbol
_atom_site_fract_x
_atom_site_fract_y
_atom_site_fract_z
_atom_site_U_iso_or_equiv
_atom_site_adp_type
_atom_site_occupancy
_atom_site_symmetry_multiplicity
_atom_site_calc_flag
_atom_site_refinement_flags
Se1 Se 0.28026(6) 0.78842(6) 0.06412(5) 0.02094(16) Uani 1 1 d .
O1 O 0.3195(4) 0.8989(3) 0.0799(3) 0.0299(9) Uani 1 1 d .
O2 O 0.1130(4) 0.8427(3) 0.0806(3) 0.0275(9) Uani 1 1 d .
O3 O 0.3222(4) 0.6701(3) 0.1572(3) 0.0288(9) Uani 1 1 d .
O4 O 0.3741(4) 0.7300(4) -0.0621(3) 0.0359(11) Uani 1 1 d .
O1W O -0.0412(4) 0.9652(4) 0.2920(4) 0.0304(10) Uani 1 1 d D
O2W O -0.0419(4) 0.7624(4) 0.4724(3) 0.0315(10) Uani 1 1 d D
O3W O 0.1276(4) 0.5868(4) 0.3125(3) 0.0302(9) Uani 1 1 d D
O4W O 0.2400(4) 0.3493(4) 0.4152(4) 0.0329(10) Uani 1 1 d D
O5W O 0.4235(5) 0.1898(4) 0.2414(4) 0.0354(10) Uani 1 1 d D
O6W O 0.6395(4) 0.5486(4) -0.0445(4) 0.0346(10) Uani 1 1 d D
N1 N 0.0636(5) 0.1351(4) 0.0520(4) 0.0280(11) Uani 1 1 d .
H1A H 0.0132 0.1293 0.0143 0.034 Uiso 1 1 calc R
H1B H 0.1342 0.0675 0.0665 0.034 Uiso 1 1 calc R
N2 N 0.2268(5) 0.1478(4) 0.1676(4) 0.0312(12) Uani 1 1 d .
H2A H 0.2778 0.1491 0.2071 0.037 Uiso 1 1 calc R
H2B H 0.2464 0.0770 0.1398 0.037 Uiso 1 1 calc R
N3 N -0.2168(5) 0.5719(4) 0.0879(4) 0.0248(11) Uani 1 1 d .
N4 N -0.0626(5) 0.5820(4) 0.2141(4) 0.0255(11) Uani 1 1 d .
N5 N 0.2643(4) 0.7867(4) 0.7523(3) 0.0230(10) Uani 1 1 d .
H5A H 0.3093 0.7849 0.7985 0.028 Uiso 1 1 calc R
H5B H 0.1964 0.8575 0.7386 0.028 Uiso 1 1 calc R
N6 N 0.1143(4) 0.7945(4) 0.6108(3) 0.0233(10) Uani 1 1 d .
H6A H 0.0657 0.7974 0.5671 0.028 Uiso 1 1 calc R
H6B H 0.0927 0.8623 0.6443 0.028 Uiso 1 1 calc R
N7 N 0.5450(5) 0.3501(4) 0.6874(4) 0.0211(10) Uani 1 1 d .
N8 N 0.4003(4) 0.3620(4) 0.5433(3) 0.0207(10) Uani 1 1 d .
C1 C 0.1204(5) 0.2523(5) 0.1501(4) 0.0245(12) Uani 1 1 d .
C2 C 0.0843(6) 0.3645(5) 0.1903(4) 0.0259(13) Uani 1 1 d .
H2 H 0.1384 0.3682 0.2327 0.031 Uiso 1 1 calc R
C3 C -0.0283(5) 0.4749(5) 0.1727(4) 0.0246(13) Uani 1 1 d .
C4 C -0.1727(6) 0.6877(5) 0.1949(4) 0.0264(13) Uani 1 1 d .
C5 C -0.2115(6) 0.8026(5) 0.2387(5) 0.0308(14) Uani 1 1 d .
H5 H -0.1608 0.8054 0.2846 0.037 Uiso 1 1 calc R
C6 C -0.3178(6) 0.9096(6) 0.2185(5) 0.0327(14) Uani 1 1 d .
H6 H -0.3399 0.9864 0.2482 0.039 Uiso 1 1 calc R
C7 C -0.3976(6) 0.9051(5) 0.1508(5) 0.0350(15) Uani 1 1 d .
H7 H -0.4735 0.9791 0.1362 0.042 Uiso 1 1 calc R
C8 C -0.3633(6) 0.7949(5) 0.1087(5) 0.0305(14) Uani 1 1 d .
H8 H -0.4160 0.7928 0.0642 0.037 Uiso 1 1 calc R
C9 C -0.2532(6) 0.6845(5) 0.1284(4) 0.0249(13) Uani 1 1 d .
C10 C -0.1104(6) 0.4663(5) 0.1050(4) 0.0225(12) Uani 1 1 d .
C11 C -0.0757(5) 0.3527(5) 0.0654(4) 0.0230(12) Uani 1 1 d .
H11 H -0.1286 0.3485 0.0223 0.028 Uiso 1 1 calc R
C12 C 0.0336(6) 0.2450(5) 0.0865(4) 0.0217(12) Uani 1 1 d .
C13 C 0.2216(5) 0.6863(5) 0.6262(4) 0.0189(11) Uani 1 1 d .
C14 C 0.2595(5) 0.5789(5) 0.5766(4) 0.0231(12) Uani 1 1 d .
H14 H 0.2098 0.5817 0.5274 0.028 Uiso 1 1 calc R
C15 C 0.3674(5) 0.4649(5) 0.5940(4) 0.0198(12) Uani 1 1 d .
C16 C 0.5066(5) 0.2536(5) 0.5608(4) 0.0212(12) Uani 1 1 d .
C17 C 0.5455(5) 0.1446(5) 0.5055(4) 0.0218(12) Uani 1 1 d .
H17 H 0.4960 0.1480 0.4558 0.026 Uiso 1 1 calc R
C18 C 0.6518(6) 0.0356(5) 0.5222(4) 0.0251(13) Uani 1 1 d .
H18 H 0.6765 -0.0367 0.4840 0.030 Uiso 1 1 calc R
C19 C 0.7266(6) 0.0281(5) 0.5961(4) 0.0261(13) Uani 1 1 d .
H19 H 0.8011 -0.0493 0.6074 0.031 Uiso 1 1 calc R
C20 C 0.6927(6) 0.1311(5) 0.6514(4) 0.0252(13) Uani 1 1 d .
H20 H 0.7435 0.1259 0.7006 0.030 Uiso 1 1 calc R
C21 C 0.5827(5) 0.2439(5) 0.6348(4) 0.0211(12) Uani 1 1 d .
C22 C 0.4434(5) 0.4615(5) 0.6706(4) 0.0184(11) Uani 1 1 d .
C23 C 0.4058(5) 0.5699(4) 0.7231(4) 0.0178(11) Uani 1 1 d .
H23 H 0.4538 0.5671 0.7737 0.021 Uiso 1 1 calc R
C24 C 0.2996(5) 0.6813(5) 0.7025(4) 0.0204(12) Uani 1 1 d .
H3N H -0.275(14) 0.579(13) 0.058(12) 0.25(7) Uiso 1 1 d .
H7N H 0.590(7) 0.337(6) 0.738(5) 0.06(2) Uiso 1 1 d .
H1W1 H 0.004(10) 0.915(9) 0.233(6) 0.17(5) Uiso 1 1 d D
H2W1 H 0.016(6) 0.704(5) 0.422(4) 0.06(2) Uiso 1 1 d D
H3W1 H 0.172(6) 0.629(5) 0.259(4) 0.06(2) Uiso 1 1 d D
H4W1 H 0.200(6) 0.428(3) 0.388(5) 0.05(2) Uiso 1 1 d D
H5W1 H 0.469(8) 0.230(7) 0.187(5) 0.10(3) Uiso 1 1 d D
H6W1 H 0.556(4) 0.608(5) -0.047(6) 0.06(2) Uiso 1 1 d D
H1W2 H -0.044(9) 0.911(6) 0.353(5) 0.11(3) Uiso 1 1 d D
H2W2 H -0.102(6) 0.730(7) 0.477(6) 0.08(3) Uiso 1 1 d D
H3W2 H 0.068(6) 0.582(7) 0.283(6) 0.08(3) Uiso 1 1 d D
H4W2 H 0.286(8) 0.354(8) 0.459(6) 0.11(3) Uiso 1 1 d D
H5W2 H 0.357(12) 0.247(12) 0.292(11) 0.31(9) Uiso 1 1 d D
H6W2 H 0.639(8) 0.478(4) -0.061(7) 0.10(3) Uiso 1 1 d D

loop_
_atom_site_aniso_label
_atom_site_aniso_U_11
_atom_site_aniso_U_22
_atom_site_aniso_U_33
_atom_site_aniso_U_23
_atom_site_aniso_U_13
_atom_site_aniso_U_12
Se1 0.0215(3) 0.0200(3) 0.0207(3) -0.0044(2) -0.0104(2) -0.0035(2)
O1 0.031(2) 0.030(2) 0.032(2) -0.0040(18) -0.0115(19) -0.0127(18)
O2 0.018(2) 0.030(2) 0.031(2) -0.0107(18) -0.0117(18) 0.0006(17)
O3 0.031(2) 0.022(2) 0.033(2) 0.0071(18) -0.0180(19) -0.0080(18)
O4 0.031(2) 0.043(3) 0.023(2) -0.023(2) -0.0084(19) 0.003(2)
O1W 0.038(3) 0.024(2) 0.025(2) -0.005(2) -0.008(2) -0.0079(19)
O2W 0.032(2) 0.033(2) 0.030(2) -0.012(2) -0.009(2) -0.009(2)
O3W 0.032(2) 0.036(2) 0.023(2) -0.006(2) -0.009(2) -0.012(2)
O4W 0.031(2) 0.032(3) 0.040(3) -0.008(2) -0.017(2) -0.009(2)
O5W 0.033(3) 0.030(2) 0.043(3) -0.003(2) -0.014(2) -0.010(2)
O6W 0.027(2) 0.031(2) 0.048(3) -0.011(2) -0.014(2) -0.008(2)
N1 0.027(3) 0.022(3) 0.030(3) 0.002(2) -0.010(2) -0.006(2)
N2 0.039(3) 0.023(3) 0.031(3) -0.004(2) -0.016(2) -0.008(2)
N3 0.020(3) 0.029(3) 0.022(3) 0.000(2) -0.003(2) -0.010(2)
N4 0.028(3) 0.028(3) 0.022(2) -0.001(2) -0.004(2) -0.014(2)
N5 0.020(2) 0.023(2) 0.023(2) -0.006(2) -0.007(2) -0.004(2)
N6 0.028(3) 0.023(2) 0.020(2) -0.002(2) -0.010(2) -0.009(2)
N7 0.023(3) 0.022(2) 0.017(2) -0.001(2) -0.008(2) -0.007(2)
N8 0.022(2) 0.020(2) 0.017(2) -0.0027(19) -0.004(2) -0.007(2)
C1 0.021(3) 0.026(3) 0.024(3) 0.004(3) -0.008(2) -0.008(3)
C2 0.032(3) 0.031(3) 0.019(3) -0.004(3) -0.006(3) -0.017(3)
C3 0.018(3) 0.032(3) 0.018(3) 0.005(3) 0.001(2) -0.013(3)
C4 0.025(3) 0.032(3) 0.018(3) -0.001(3) 0.001(2) -0.013(3)
C5 0.040(4) 0.030(3) 0.026(3) -0.009(3) -0.005(3) -0.018(3)
C6 0.029(3) 0.035(4) 0.025(3) 0.003(3) -0.001(3) -0.012(3)
C7 0.034(4) 0.026(3) 0.032(4) 0.000(3) 0.000(3) -0.008(3)
C8 0.020(3) 0.034(3) 0.029(3) -0.001(3) -0.004(3) -0.007(3)
C9 0.025(3) 0.024(3) 0.023(3) -0.004(3) 0.000(3) -0.011(3)
C10 0.026(3) 0.029(3) 0.016(3) 0.002(2) -0.004(2) -0.017(3)
C11 0.018(3) 0.032(3) 0.020(3) -0.001(3) -0.001(2) -0.015(3)
C12 0.029(3) 0.019(3) 0.014(3) -0.001(2) 0.001(2) -0.012(2)
C13 0.018(3) 0.019(3) 0.020(3) 0.003(2) -0.004(2) -0.010(2)
C14 0.025(3) 0.029(3) 0.020(3) 0.000(2) -0.010(2) -0.013(3)
C15 0.020(3) 0.023(3) 0.014(3) 0.003(2) -0.004(2) -0.008(2)
C16 0.022(3) 0.027(3) 0.013(3) -0.002(2) 0.000(2) -0.012(2)
C17 0.021(3) 0.026(3) 0.015(3) 0.000(2) 0.001(2) -0.012(2)
C18 0.031(3) 0.026(3) 0.020(3) -0.006(2) -0.002(3) -0.015(3)
C19 0.027(3) 0.027(3) 0.016(3) 0.005(2) -0.006(2) -0.007(3)
C20 0.027(3) 0.028(3) 0.018(3) -0.003(2) -0.006(2) -0.009(3)
C21 0.021(3) 0.019(3) 0.017(3) -0.003(2) -0.002(2) -0.004(2)
C22 0.017(3) 0.025(3) 0.013(3) 0.003(2) -0.001(2) -0.012(2)
C23 0.023(3) 0.020(3) 0.009(2) 0.001(2) -0.005(2) -0.008(2)
C24 0.018(3) 0.026(3) 0.013(3) -0.002(2) 0.004(2) -0.011(2)

loop_
_atom_type_symbol
_atom_type_description
_atom_type_scat_dispersion_real
_atom_type_scat_dispersion_imag
_atom_type_scat_source
C C 0.0033 0.0016 'International Tables Vol C Tables 4.2.6.8 and 6.1.1.4'
H H 0.0000 0.0000 'International Tables Vol C Tables 4.2.6.8 and 6.1.1.4'
N N 0.0061 0.0033 'International Tables Vol C Tables 4.2.6.8 and 6.1.1.4'
O O 0.0106 0.0060 'International Tables Vol C Tables 4.2.6.8 and 6.1.1.4'
Se Se -0.0929 2.2259 'International Tables Vol C Tables 4.2.6.8 and 6.1.1.4'

loop_
_geom_angle_atom_site_label_1
_geom_angle_atom_site_label_2
_geom_angle_atom_site_label_3
_geom_angle
O1 Se1 O2 110.18(19)
O1 Se1 O3 110.86(18)
O2 Se1 O3 108.61(19)
O1 Se1 O4 109.5(2)
O2 Se1 O4 111.60(18)
O3 Se1 O4 106.06(19)
C10 N3 C9 123.8(5)
C3 N4 C4 120.7(5)
C22 N7 C21 123.5(5)
C15 N8 C16 119.6(4)
N2 C1 C2 123.2(5)
N2 C1 C12 118.3(5)
C2 C1 C12 118.6(5)
C1 C2 C3 123.4(5)
N4 C3 C2 122.3(5)
N4 C3 C10 120.7(5)
C2 C3 C10 117.0(5)
N4 C4 C5 121.6(5)
N4 C4 C9 120.6(5)
C5 C4 C9 117.7(5)
C6 C5 C4 122.9(6)
C5 C6 C7 118.8(6)
C8 C7 C6 119.5(6)
C7 C8 C9 122.0(6)
N3 C9 C8 123.4(5)
N3 C9 C4 117.5(5)
C8 C9 C4 119.0(5)
N3 C10 C11 123.5(5)
N3 C10 C3 116.7(5)
C11 C10 C3 119.8(5)
C10 C11 C12 121.9(5)
N1 C12 C11 121.8(5)
N1 C12 C1 119.0(5)
C11 C12 C1 119.2(5)
N6 C13 C14 122.5(5)
N6 C13 C24 119.5(5)
C14 C13 C24 117.9(5)
C13 C14 C15 123.6(5)
N8 C15 C14 121.2(5)
N8 C15 C22 121.1(4)
C14 C15 C22 117.7(5)
N8 C16 C17 120.5(5)
N8 C16 C21 122.0(5)
C17 C16 C21 117.6(5)
C18 C17 C16 121.1(5)
C17 C18 C19 120.4(5)
C20 C19 C18 120.5(5)
C19 C20 C21 119.3(5)
N7 C21 C20 121.6(5)
N7 C21 C16 117.2(5)
C20 C21 C16 121.1(5)
N7 C22 C23 123.6(5)
N7 C22 C15 116.6(5)
C23 C22 C15 119.8(5)
C24 C23 C22 120.7(5)
N5 C24 C23 120.7(5)
N5 C24 C13 119.1(5)
C23 C24 C13 120.3(5)

loop_
_geom_bond_atom_site_label_1
_geom_bond_atom_site_label_2
_geom_bond_distance
Se1 O1 1.618(4)
Se1 O2 1.629(3)
Se1 O3 1.644(3)
Se1 O4 1.658(3)
N1 C12 1.316(6)
N2 C1 1.325(6)
N3 C10 1.329(7)
N3 C9 1.361(7)
N4 C3 1.313(7)
N4 C4 1.360(7)
N5 C24 1.346(6)
N6 C13 1.345(6)
N7 C22 1.340(6)
N7 C21 1.368(6)
N8 C15 1.333(6)
N8 C16 1.348(6)
C1 C2 1.355(7)
C1 C12 1.489(7)
C2 C3 1.397(7)
C3 C10 1.491(7)
C4 C5 1.397(7)
C4 C9 1.438(7)
C5 C6 1.348(8)
C6 C7 1.448(8)
C7 C8 1.351(8)
C8 C9 1.390(7)
C10 C11 1.371(7)
C11 C12 1.374(7)
C13 C14 1.358(7)
C13 C24 1.477(7)
C14 C15 1.392(7)
C15 C22 1.469(7)
C16 C17 1.412(7)
C16 C21 1.417(7)
C17 C18 1.348(7)
C18 C19 1.415(7)
C19 C20 1.364(7)
C20 C21 1.393(7)
C22 C23 1.389(7)
C23 C24 1.378(7)
